data_1524308
loop_
_publ_author_name
'Elerman, Y.'

_publ_section_title
;
 Crystal structure of two polymorphous types of Sr Te O3
;
_journal_name_full 'Doga. Turk. J. Phys.'
_journal_page_first 465
_journal_page_last 473
_journal_volume 17
_journal_year 1993
_chemical_formula_sum 'O1.33333 Sr Te'
_chemical_name_systematic 'Sr (Te O3)'
_space_group_IT_number 15
_symmetry_space_group_name_Hall '-C 2yc'
_symmetry_space_group_name_H-M 'C 1 2/c 1'
_cell_angle_alpha 90
_cell_angle_beta 114.12
_cell_angle_gamma 90
_cell_formula_units_Z 48
_cell_length_a 28.11
_cell_length_b 5.924
_cell_length_c 28.419
_cell_volume 4319.254
_citation_journal_id_ASTM DTFDE2
_cod_data_source_file Elerman_DTFDE2_1993_76.cif
_cod_data_source_block O1.33333Sr1Te1
_cod_original_formula_sum 'O1.33333 Sr1 Te1'
_cod_database_code 1524308

loop_
_symmetry_equiv_pos_as_xyz
x,y,z
-x,y,-z+1/2
-x,-y,-z
x,-y,z-1/2
x+1/2,y+1/2,z
-x+1/2,y+1/2,-z+1/2
-x+1/2,-y+1/2,-z
x+1/2,-y+1/2,z-1/2

loop_
_atom_site_label
_atom_site_type_symbol
_atom_site_fract_x
_atom_site_fract_y
_atom_site_fract_z
_atom_site_occupancy
_atom_site_U_iso_or_equiv
Sr5 Sr+2 0.0699 0.259 0.1968 1 0.0
O1 O-2 0.159 0.27 0.139 1 0.0
Sr1 Sr+2 0.25 0.25 0.5 1 0.0
Te5 Te+4 0.1018 0.246 0.4989 1 0.0
Sr2 Sr+2 0.5 0.279 0.25 1 0.0
O5 O-2 0.248 0.02 0.657 1 0.0
O8 O-2 0.054 0.03 0.624 1 0.0
Sr4 Sr+2 0.2027 0.247 0.0761 1 0.0
O3 O-2 0.162 0.98 0.215 1 0.0
Sr6 Sr+2 0.146 0.281 0.638 1 0.0
O4 O-2 0.227 0.3 0.574 1 0.0
Te1 Te+4 0.1972 0.229 0.2082 1 0.0
O7 O-2 0.016 0.36 0.678 1 0.0
Te3 Te+4 0.0092 0.272 0.6133 1 0.0
Te2 Te+4 0.2773 0.263 0.64 1 0.0
Sr3 Sr+2 0.0595 0.21 0.0548 1 0.0
O6 O-2 0.254 0.46 0.672 1 0.0
Te4 Te+4 0.3449 0.25 0.0738 1 0.0
O2 O-2 0.161 0.44 0.226 1 0.0
Te6 Te+4 0.416 0.277 0.6732 1 0.0
Sr7 Sr+2 0.1641 0.257 0.7896 1 0.0
